data_2236311
loop_
_publ_author_name
'Kozachuk, Olesia V.'
'Rusanova, Julia A.'
'Nesterova, Oksana V.'
'Zubatyuk, Roman'
'Shishkin, Oleg V.'

_publ_section_title
;
 Tetrakis(\m~2~-cyanido-\k^2^<i>C</i>:<i>N</i>)dicyanidotetrakis[tris(2-aminoethyl)amine-\k^3^<i>N</i>,<i>N</i>',<i>N</i>'',<i>N</i>''']tetracopper(II)iron(II)
 bis[pentacyanidonitrosoferrate(II)] hexahydrate
;
_journal_coeditor_code HG5241
_journal_issue 10
_journal_name_full 'Acta Crystallographica Section E'
_journal_page_first m1266
_journal_page_last m1267
_journal_paper_doi 10.1107/S1600536812038251
_journal_volume 68
_journal_year 2012
_chemical_formula_iupac '[Cu4 Fe (C N)6 (C6 H18 N4)4] [Fe (C N)5 (N O)]2 , 6H2 O'
_chemical_formula_moiety 'C30 H72 Cu4 Fe N22 4+, 2(C5 Fe N6 O 2-) , 6(H2 O)'
_chemical_formula_sum 'C40 H84 Cu4 Fe3 N34 O8'
_chemical_formula_weight 1591.16
_chemical_name_systematic
;
Tetrakis(\m~2~-cyanido-\k^2^<i>C</i>:<i>N</i>)dicyanidotetrakis[tris(2-
aminoethyl)amine-
\k^3^<i>N</i>,<i>N</i>',<i>N</i>'',<i>N</i>''']tetracopper(II)iron(II)
bis[pentacyanidonitrosoferrate(II)] hexahydrate
;
_space_group_IT_number 2
_symmetry_cell_setting triclinic
_symmetry_space_group_name_Hall '-P 1'
_symmetry_space_group_name_H-M 'P -1'
_atom_sites_solution_hydrogens geom
_atom_sites_solution_primary direct
_atom_sites_solution_secondary difmap
_cell_angle_alpha 114.879(3)
_cell_angle_beta 94.021(2)
_cell_angle_gamma 98.909(2)
_cell_formula_units_Z 1
_cell_length_a 7.9270(2)
_cell_length_b 14.9656(4)
_cell_length_c 17.5565(4)
_cell_measurement_reflns_used 6786
_cell_measurement_temperature 100(2)
_cell_measurement_theta_max 30.2727
_cell_measurement_theta_min 2.9256
_cell_volume 1845.30(10)
_computing_cell_refinement
;
CrysAlis PRO (Agilent, 2011)
;
_computing_data_collection
;
CrysAlis PRO (Agilent, 2011)
;
_computing_data_reduction
;
CrysAlis PRO (Agilent, 2011)
;
_computing_molecular_graphics
;
OLEX2 (Dolomanov <i>et al.</i>, 2009)
;
_computing_publication_material
;
publCIF (Westrip, 2010)
;
_computing_structure_refinement
;
SHELXL97 (Sheldrick, 2008)
;
_computing_structure_solution
;
SHELXS97 (Sheldrick, 2008)
;
_diffrn_ambient_temperature 100.15
_diffrn_detector_area_resol_mean 16.1827
_diffrn_measured_fraction_theta_full 0.998
_diffrn_measured_fraction_theta_max 0.873
_diffrn_measurement_device_type 'Agilent Xcalibur Sapphire3'
_diffrn_measurement_method '\w scans'
_diffrn_radiation_monochromator graphite
_diffrn_radiation_type 'Mo K\a'
_diffrn_radiation_wavelength 0.7107
_diffrn_reflns_av_R_equivalents 0.0404
_diffrn_reflns_limit_h_max 10
_diffrn_reflns_limit_h_min -11
_diffrn_reflns_limit_k_max 21
_diffrn_reflns_limit_k_min -20
_diffrn_reflns_limit_l_max 24
_diffrn_reflns_limit_l_min -22
_diffrn_reflns_number 32856
_diffrn_reflns_theta_full 27.50
_diffrn_reflns_theta_max 30.34
_diffrn_reflns_theta_min 2.93
_exptl_absorpt_coefficient_mu 1.77
_exptl_absorpt_correction_T_max 0.909
_exptl_absorpt_correction_T_min 0.752
_exptl_absorpt_correction_type analytical
_exptl_absorpt_process_details
;
[CrysAlis PRO (Agilent, 2011), based on expressions derived by Clark &
Reid
(1995)]
;
_exptl_crystal_colour brown
_exptl_crystal_density_diffrn 1.432
_exptl_crystal_density_method 'not measured'
_exptl_crystal_description block
_exptl_crystal_F_000 820
_exptl_crystal_size_max 0.2434
_exptl_crystal_size_mid 0.1656
_exptl_crystal_size_min 0.0606
_refine_diff_density_max 1.489
_refine_diff_density_min -0.679
_refine_ls_extinction_method none
_refine_ls_goodness_of_fit_ref 1.051
_refine_ls_hydrogen_treatment constr
_refine_ls_matrix_type full
_refine_ls_number_parameters 385
_refine_ls_number_reflns 9691
_refine_ls_number_restraints 0
_refine_ls_restrained_S_all 1.051
_refine_ls_R_factor_all 0.0834
_refine_ls_R_factor_gt 0.0507
_refine_ls_shift/su_max 0.000
_refine_ls_shift/su_mean 0.000
_refine_ls_structure_factor_coef Fsqd
_refine_ls_weighting_details 'calc w=1/[\s^2^(Fo^2^)+(0.0690P)^2^+0.5531P] where P=(Fo^2^+2Fc^2^)/3'
_refine_ls_weighting_scheme calc
_refine_ls_wR_factor_gt 0.1262
_refine_ls_wR_factor_ref 0.1381
_reflns_number_gt 6403
_reflns_number_total 9691
_reflns_threshold_expression I>2sigma(I)
_cod_data_source_file hg5241.cif
_cod_data_source_block I
_cod_original_cell_volume 1845.30(8)
_cod_database_code 2236311
_cod_database_fobs_code 2236311

loop_
_symmetry_equiv_pos_as_xyz
'x, y, z'
'-x, -y, -z'

loop_
_atom_site_type_symbol
_atom_site_label
_atom_site_fract_x
_atom_site_fract_y
_atom_site_fract_z
_atom_site_U_iso_or_equiv
_atom_site_adp_type
_atom_site_calc_flag
_atom_site_refinement_flags
_atom_site_occupancy
_atom_site_symmetry_multiplicity
_atom_site_disorder_assembly
_atom_site_disorder_group
Cu Cu1 0.83068(6) 0.02273(3) 0.26993(3) 0.04262(13) Uani d . 1 1 . .
Cu Cu2 0.68711(5) 0.27612(3) 0.05083(3) 0.03257(12) Uani d . 1 1 . .
Fe Fe1 1.0000 0.0000 0.0000 0.02668(15) Uani d S 1 2 . .
Fe Fe2 0.78985(6) 0.31396(4) 0.70855(3) 0.03349(13) Uani d . 1 1 . .
O O1 0.5468(4) 0.3216(3) 0.5890(2) 0.0744(10) Uani d . 1 1 . .
N N1 0.8551(6) -0.0065(3) 0.1535(2) 0.0769(14) Uani d . 1 1 . .
N N2 0.8147(5) 0.1677(2) 0.0138(3) 0.0627(11) Uani d . 1 1 . .
N N3 0.5695(3) 0.3970(2) 0.09740(16) 0.0278(6) Uani d . 1 1 . .
N N4 0.8633(3) 0.36876(18) 0.02108(17) 0.0292(6) Uani d . 1 1 . .
H H4A 0.9672 0.3874 0.0560 0.035 Uiso d R 1 1 . .
H H4B 0.8814 0.3352 -0.0342 0.035 Uiso d R 1 1 . .
N N5 0.6714(4) 0.2757(2) 0.1666(2) 0.0502(9) Uani d . 1 1 . .
H H5A 0.5783 0.2280 0.1624 0.060 Uiso d R 1 1 . .
H H5B 0.7700 0.2610 0.1854 0.060 Uiso d R 1 1 . .
N N6 0.4605(4) 0.2076(2) -0.0386(2) 0.0442(7) Uani d . 1 1 . .
H H6A 0.4803 0.2070 -0.0899 0.053 Uiso d R 1 1 . .
H H6B 0.4238 0.1425 -0.0468 0.053 Uiso d R 1 1 . .
N N7A 0.6581(10) -0.1254(6) -0.1190(5) 0.0476(17) Uani d P 0.50 1 A 1
N N7B 0.7260(11) -0.1575(5) -0.1417(5) 0.0470(18) Uani d P 0.50 1 A 2
N N8 0.8102(4) 0.0598(3) 0.39475(18) 0.0438(7) Uani d . 1 1 . .
N N9 0.6489(8) 0.1111(5) 0.2816(3) 0.121(2) Uani d . 1 1 . .
H H9A 0.6983 0.1717 0.2831 0.145 Uiso d R 1 1 . .
H H9B 0.5622 0.0788 0.2358 0.145 Uiso d R 1 1 . .
N N10 0.7714(5) -0.1240(3) 0.2548(2) 0.0542(9) Uani d . 1 1 . .
H H10A 0.6636 -0.1547 0.2232 0.065 Uiso d R 1 1 . .
H H10B 0.8504 -0.1594 0.2262 0.065 Uiso d R 1 1 . .
N N11 1.0936(5) 0.0862(3) 0.3185(3) 0.0710(12) Uani d . 1 1 . .
H H11A 1.1563 0.0364 0.3070 0.085 Uiso d R 1 1 . .
H H11B 1.1362 0.1267 0.2939 0.085 Uiso d R 1 1 . .
N N12 0.6481(4) 0.3192(3) 0.63731(19) 0.0453(8) Uani d . 1 1 . .
N N13 1.1119(4) 0.3383(3) 0.6248(2) 0.0517(8) Uani d . 1 1 . .
N N14 0.7410(4) 0.0827(2) 0.6234(2) 0.0461(8) Uani d . 1 1 . .
N N15 0.8897(4) 0.5446(2) 0.8145(2) 0.0436(7) Uani d . 1 1 . .
N N16 1.0233(4) 0.2910(2) 0.8445(2) 0.0420(7) Uani d . 1 1 . .
N N17 0.5320(4) 0.3039(2) 0.8294(2) 0.0447(7) Uani d . 1 1 . .
C C1 0.9050(6) -0.0063(2) 0.0941(2) 0.0467(10) Uani d . 1 1 . .
C C2 0.8901(5) 0.1067(3) 0.0100(3) 0.0428(9) Uani d . 1 1 . .
C C3 0.6980(4) 0.4860(2) 0.1070(2) 0.0313(7) Uani d . 1 1 . .
H H3A 0.7805 0.5103 0.1599 0.038 Uiso calc R 1 1 . .
H H3B 0.6382 0.5409 0.1111 0.038 Uiso calc R 1 1 . .
C C4 0.7947(5) 0.4587(2) 0.0318(2) 0.0336(7) Uani d . 1 1 . .
H H4C 0.7161 0.4445 -0.0201 0.040 Uiso calc R 1 1 . .
H H4D 0.8906 0.5151 0.0418 0.040 Uiso calc R 1 1 . .
C C5 0.5198(4) 0.4091(3) 0.1805(2) 0.0407(8) Uani d . 1 1 . .
H H5C 0.4037 0.3675 0.1717 0.049 Uiso calc R 1 1 . .
H H5D 0.5152 0.4803 0.2157 0.049 Uiso calc R 1 1 . .
C C6 0.6513(5) 0.3769(3) 0.2260(2) 0.0462(9) Uani d . 1 1 . .
H H6C 0.7634 0.4250 0.2432 0.055 Uiso calc R 1 1 . .
H H6D 0.6106 0.3754 0.2775 0.055 Uiso calc R 1 1 . .
C C7 0.4153(4) 0.3767(3) 0.0350(2) 0.0363(8) Uani d . 1 1 . .
H H7A 0.4504 0.3957 -0.0100 0.044 Uiso calc R 1 1 . .
H H7B 0.3324 0.4181 0.0638 0.044 Uiso calc R 1 1 . .
C C8 0.3297(4) 0.2676(3) -0.0041(3) 0.0443(9) Uani d . 1 1 . .
H H8A 0.2798 0.2502 0.0392 0.053 Uiso calc R 1 1 . .
H H8B 0.2351 0.2534 -0.0501 0.053 Uiso calc R 1 1 . .
C C9 0.8049(6) -0.0906(3) -0.0803(3) 0.0577(12) Uani d . 1 1 . .
C C10 0.7119(7) 0.1374(4) 0.4256(3) 0.0658(13) Uani d . 1 1 . .
H H10C 0.7899 0.2039 0.4460 0.079 Uiso calc R 1 1 . .
H H10D 0.6586 0.1349 0.4741 0.079 Uiso calc R 1 1 . .
C C11 0.5764(7) 0.1258(5) 0.3590(3) 0.0857(18) Uani d . 1 1 . .
H H11C 0.4838 0.0672 0.3476 0.103 Uiso calc R 1 1 . .
H H11D 0.5252 0.1865 0.3781 0.103 Uiso calc R 1 1 . .
C C12 0.7226(6) -0.0336(4) 0.3977(3) 0.0624(12) Uani d . 1 1 . .
H H12A 0.7497 -0.0275 0.4558 0.075 Uiso calc R 1 1 . .
H H12B 0.5961 -0.0410 0.3853 0.075 Uiso calc R 1 1 . .
C C13 0.7735(6) -0.1235(3) 0.3375(3) 0.0625(12) Uani d . 1 1 . .
H H13A 0.8911 -0.1259 0.3587 0.075 Uiso calc R 1 1 . .
H H13B 0.6932 -0.1840 0.3326 0.075 Uiso calc R 1 1 . .
C C14 0.9881(6) 0.0889(4) 0.4435(3) 0.0636(12) Uani d . 1 1 . .
H H14A 0.9855 0.1309 0.5044 0.076 Uiso calc R 1 1 . .
H H14B 1.0294 0.0277 0.4382 0.076 Uiso calc R 1 1 . .
C C15 1.1079(5) 0.1458(3) 0.4106(3) 0.0616(12) Uani d . 1 1 . .
H H15A 1.0771 0.2117 0.4232 0.074 Uiso calc R 1 1 . .
H H15B 1.2280 0.1578 0.4381 0.074 Uiso calc R 1 1 . .
C C16 0.9920(5) 0.3267(3) 0.6547(2) 0.0391(8) Uani d . 1 1 . .
C C17 0.7572(4) 0.1689(3) 0.6537(2) 0.0369(8) Uani d . 1 1 . .
C C18 0.8531(4) 0.4586(3) 0.7763(2) 0.0346(7) Uani d . 1 1 . .
C C19 0.9416(4) 0.3023(2) 0.7939(2) 0.0334(7) Uani d . 1 1 . .
C C20 0.6234(4) 0.3074(3) 0.7823(2) 0.0360(7) Uani d . 1 1 . .

loop_
_atom_site_aniso_label
_atom_site_aniso_U_11
_atom_site_aniso_U_22
_atom_site_aniso_U_33
_atom_site_aniso_U_12
_atom_site_aniso_U_13
_atom_site_aniso_U_23
Cu1 0.0546(3) 0.0377(2) 0.0257(2) -0.0003(2) 0.0198(2) 0.00578(18)
Cu2 0.0308(2) 0.0266(2) 0.0505(3) 0.01061(16) 0.01054(18) 0.02431(19)
Fe1 0.0455(4) 0.0175(3) 0.0216(3) 0.0119(3) 0.0134(3) 0.0098(2)
Fe2 0.0374(3) 0.0377(3) 0.0257(2) 0.0095(2) 0.0108(2) 0.0126(2)
O1 0.077(2) 0.101(3) 0.0446(18) 0.040(2) -0.0021(16) 0.0255(18)
N1 0.138(4) 0.0361(19) 0.038(2) -0.016(2) 0.046(2) 0.0044(15)
N2 0.054(2) 0.0361(18) 0.115(3) 0.0209(16) 0.031(2) 0.043(2)
N3 0.0284(13) 0.0366(14) 0.0286(14) 0.0148(12) 0.0118(11) 0.0201(12)
N4 0.0321(14) 0.0209(12) 0.0325(15) 0.0077(11) 0.0129(11) 0.0077(11)
N5 0.056(2) 0.0480(19) 0.053(2) -0.0032(16) -0.0136(16) 0.0363(17)
N6 0.0465(18) 0.0392(17) 0.0478(19) 0.0017(14) -0.0003(15) 0.0234(15)
N7A 0.039(4) 0.059(5) 0.050(5) -0.002(4) 0.002(3) 0.033(4)
N7B 0.052(5) 0.035(4) 0.056(5) 0.013(3) 0.017(4) 0.020(4)
N8 0.0349(16) 0.055(2) 0.0249(15) 0.0007(14) 0.0062(12) 0.0048(14)
N9 0.153(5) 0.186(6) 0.060(3) 0.094(5) 0.022(3) 0.067(4)
N10 0.057(2) 0.048(2) 0.047(2) 0.0005(17) 0.0227(16) 0.0110(16)
N11 0.049(2) 0.049(2) 0.083(3) -0.0051(17) 0.033(2) -0.001(2)
N12 0.0513(19) 0.056(2) 0.0298(16) 0.0171(16) 0.0132(14) 0.0165(15)
N13 0.058(2) 0.053(2) 0.051(2) 0.0148(17) 0.0304(17) 0.0238(17)
N14 0.0515(19) 0.0432(19) 0.0385(18) 0.0073(15) 0.0203(15) 0.0118(15)
N15 0.0380(16) 0.0425(19) 0.052(2) 0.0176(15) 0.0094(14) 0.0186(16)
N16 0.0494(18) 0.0384(17) 0.0406(18) 0.0113(14) 0.0091(15) 0.0185(14)
N17 0.0402(17) 0.054(2) 0.0362(17) 0.0093(15) 0.0130(14) 0.0157(15)
C1 0.083(3) 0.0172(15) 0.034(2) 0.0009(17) 0.0239(19) 0.0066(14)
C2 0.049(2) 0.0280(17) 0.063(3) 0.0126(16) 0.0213(19) 0.0265(17)
C3 0.0400(18) 0.0282(16) 0.0324(17) 0.0162(14) 0.0139(14) 0.0153(14)
C4 0.0435(19) 0.0240(15) 0.0379(19) 0.0098(14) 0.0154(15) 0.0156(14)
C5 0.0324(18) 0.067(3) 0.0325(19) 0.0157(17) 0.0134(14) 0.0277(18)
C6 0.046(2) 0.066(3) 0.035(2) 0.0060(19) -0.0012(16) 0.032(2)
C7 0.0353(18) 0.053(2) 0.0374(19) 0.0223(16) 0.0111(15) 0.0303(17)
C8 0.0282(17) 0.069(3) 0.049(2) 0.0049(17) -0.0004(16) 0.041(2)
C9 0.087(3) 0.042(2) 0.044(2) -0.013(2) -0.008(2) 0.031(2)
C10 0.082(3) 0.087(3) 0.040(2) 0.051(3) 0.032(2) 0.023(2)
C11 0.064(3) 0.098(4) 0.070(4) 0.043(3) 0.008(3) 0.004(3)
C12 0.067(3) 0.095(4) 0.042(2) 0.025(3) 0.021(2) 0.040(3)
C13 0.069(3) 0.056(3) 0.048(3) -0.019(2) -0.014(2) 0.024(2)
C14 0.055(3) 0.060(3) 0.054(3) 0.011(2) -0.006(2) 0.008(2)
C15 0.040(2) 0.043(2) 0.073(3) 0.0039(19) 0.004(2) 0.001(2)
C16 0.047(2) 0.0395(19) 0.0341(19) 0.0125(16) 0.0141(16) 0.0162(16)
C17 0.0381(19) 0.042(2) 0.0278(18) 0.0068(16) 0.0137(14) 0.0121(15)
C18 0.0318(17) 0.046(2) 0.0347(19) 0.0168(16) 0.0146(14) 0.0212(17)
C19 0.0350(17) 0.0285(16) 0.0340(18) 0.0033(14) 0.0126(14) 0.0112(14)
C20 0.0342(18) 0.0410(19) 0.0288(17) 0.0077(15) 0.0059(14) 0.0112(15)

loop_
_atom_type_symbol
_atom_type_description
_atom_type_scat_dispersion_real
_atom_type_scat_dispersion_imag
_atom_type_scat_source
C C 0.0033 0.0016 'International Tables Vol C Tables 4.2.6.8 and 6.1.1.4'
H H 0.0000 0.0000 'International Tables Vol C Tables 4.2.6.8 and 6.1.1.4'
Cu Cu 0.3201 1.2651 'International Tables Vol C Tables 4.2.6.8 and 6.1.1.4'
Fe Fe 0.3463 0.8444 'International Tables Vol C Tables 4.2.6.8 and 6.1.1.4'
N N 0.0061 0.0033 'International Tables Vol C Tables 4.2.6.8 and 6.1.1.4'
O O 0.0106 0.0060 'International Tables Vol C Tables 4.2.6.8 and 6.1.1.4'

loop_
_exptl_crystal_face_index_h
_exptl_crystal_face_index_k
_exptl_crystal_face_index_l
_exptl_crystal_face_perp_dist
0 0 1 0.0303
0 0 -1 0.0303
-1 0 0 0.0709
0 -1 1 0.1022
0 1 -1 0.0759
-1 -1 1 0.0814
2 -1 2 0.0490

loop_
_geom_angle_atom_site_label_1
_geom_angle_atom_site_label_2
_geom_angle_atom_site_label_3
_geom_angle_site_symmetry_1
_geom_angle_site_symmetry_3
_geom_angle
N1 Cu1 N8 . . 177.60(14)
N1 Cu1 N9 . . 96.5(2)
N1 Cu1 N10 . . 97.96(14)
N1 Cu1 N11 . . 95.37(18)
N8 Cu1 N9 . . 82.80(16)
N8 Cu1 N10 . . 84.33(13)
N8 Cu1 N11 . . 83.12(14)
N9 Cu1 N10 . . 123.4(2)
N9 Cu1 N11 . . 121.7(2)
N10 Cu1 N11 . . 110.89(16)
N2 Cu2 N3 . . 175.37(15)
N2 Cu2 N4 . . 93.44(12)
N2 Cu2 N5 . . 93.31(16)
N2 Cu2 N6 . . 100.50(15)
N3 Cu2 N4 . . 84.67(10)
N3 Cu2 N6 . . 84.13(11)
N4 Cu2 N6 . . 113.41(11)
N5 Cu2 N3 . . 84.58(12)
N5 Cu2 N4 . . 128.10(12)
N5 Cu2 N6 . . 115.70(13)
C1 Fe1 C1 2_755 . 179.9990(10)
C1 Fe1 C9 2_755 2_755 93.61(18)
C1 Fe1 C9 . 2_755 86.39(18)
C1 Fe1 C9 2_755 . 86.39(18)
C1 Fe1 C9 . . 93.61(18)
C2 Fe1 C1 . 2_755 89.62(16)
C2 Fe1 C1 2_755 . 89.62(16)
C2 Fe1 C1 2_755 2_755 90.38(16)
C2 Fe1 C1 . . 90.38(16)
C2 Fe1 C2 2_755 . 180.0
C2 Fe1 C9 . . 88.17(19)
C2 Fe1 C9 2_755 2_755 88.17(19)
C2 Fe1 C9 . 2_755 91.83(19)
C2 Fe1 C9 2_755 . 91.83(19)
C9 Fe1 C9 2_755 . 180.0
N12 Fe2 C16 . . 97.01(15)
N12 Fe2 C17 . . 94.65(16)
N12 Fe2 C18 . . 94.85(15)
N12 Fe2 C19 . . 175.76(15)
N12 Fe2 C20 . . 94.57(15)
C17 Fe2 C16 . . 91.02(14)
C17 Fe2 C18 . . 170.45(15)
C17 Fe2 C19 . . 83.43(14)
C18 Fe2 C16 . . 86.88(14)
C19 Fe2 C16 . . 86.82(14)
C19 Fe2 C18 . . 87.15(14)
C20 Fe2 C16 . . 168.06(15)
C20 Fe2 C17 . . 90.94(14)
C20 Fe2 C18 . . 89.25(14)
C20 Fe2 C19 . . 81.71(14)
C1 N1 Cu1 . . 163.4(4)
C2 N2 Cu2 . . 165.0(4)
C3 N3 Cu2 . . 106.62(17)
C5 N3 Cu2 . . 108.6(2)
C5 N3 C3 . . 111.1(3)
C5 N3 C7 . . 111.1(2)
C7 N3 Cu2 . . 107.8(2)
C7 N3 C3 . . 111.4(2)
Cu2 N4 H4A . . 110.1
Cu2 N4 H4B . . 109.8
H4A N4 H4B . . 108.3
C4 N4 Cu2 . . 108.82(19)
C4 N4 H4A . . 109.9
C4 N4 H4B . . 109.8
Cu2 N5 H5A . . 110.1
Cu2 N5 H5B . . 110.2
H5A N5 H5B . . 108.6
C6 N5 Cu2 . . 107.3(2)
C6 N5 H5A . . 110.4
C6 N5 H5B . . 110.2
Cu2 N6 H6A . . 110.3
Cu2 N6 H6B . . 110.4
H6A N6 H6B . . 108.6
C8 N6 Cu2 . . 106.8(2)
C8 N6 H6A . . 110.3
C8 N6 H6B . . 110.4
C10 N8 Cu1 . . 109.5(3)
C10 N8 C12 . . 111.4(3)
C10 N8 C14 . . 113.5(3)
C12 N8 Cu1 . . 106.4(2)
C12 N8 C14 . . 107.3(3)
C14 N8 Cu1 . . 108.5(3)
Cu1 N9 H9A . . 110.5
Cu1 N9 H9B . . 109.6
H9A N9 H9B . . 108.4
C11 N9 Cu1 . . 108.1(3)
C11 N9 H9A . . 111.0
C11 N9 H9B . . 109.1
Cu1 N10 H10A . . 109.5
Cu1 N10 H10B . . 109.9
H10A N10 H10B . . 108.3
C13 N10 Cu1 . . 109.2(3)
C13 N10 H10A . . 109.8
C13 N10 H10B . . 110.2
Cu1 N11 H11A . . 110.3
Cu1 N11 H11B . . 110.1
H11A N11 H11B . . 108.5
C15 N11 Cu1 . . 107.9(3)
C15 N11 H11A . . 110.0
C15 N11 H11B . . 110.0
O1 N12 Fe2 . . 178.1(3)
N1 C1 Fe1 . . 176.5(4)
N2 C2 Fe1 . . 176.1(4)
N3 C3 H3A . . 109.6
N3 C3 H3B . . 109.6
N3 C3 C4 . . 110.2(3)
H3A C3 H3B . . 108.1
C4 C3 H3A . . 109.6
C4 C3 H3B . . 109.6
N4 C4 C3 . . 108.1(2)
N4 C4 H4C . . 110.1
N4 C4 H4D . . 110.1
C3 C4 H4C . . 110.1
C3 C4 H4D . . 110.1
H4C C4 H4D . . 108.4
N3 C5 H5C . . 109.7
N3 C5 H5D . . 109.7
N3 C5 C6 . . 109.6(3)
H5C C5 H5D . . 108.2
C6 C5 H5C . . 109.7
C6 C5 H5D . . 109.7
N5 C6 C5 . . 107.7(3)
N5 C6 H6C . . 110.2
N5 C6 H6D . . 110.2
C5 C6 H6C . . 110.2
C5 C6 H6D . . 110.2
H6C C6 H6D . . 108.5
N3 C7 H7A . . 109.5
N3 C7 H7B . . 109.5
N3 C7 C8 . . 110.7(3)
H7A C7 H7B . . 108.1
C8 C7 H7A . . 109.5
C8 C7 H7B . . 109.5
N6 C8 C7 . . 108.2(3)
N6 C8 H8A . . 110.0
N6 C8 H8B . . 110.0
C7 C8 H8A . . 110.0
C7 C8 H8B . . 110.0
H8A C8 H8B . . 108.4
N7A C9 Fe1 . . 161.2(6)
N7B C9 Fe1 . . 159.4(6)
N8 C10 H10C . . 109.4
N8 C10 H10D . . 109.4
N8 C10 C11 . . 111.2(4)
H10C C10 H10D . . 108.0
C11 C10 H10C . . 109.4
C11 C10 H10D . . 109.4
N9 C11 C10 . . 109.9(4)
N9 C11 H11C . . 109.7
N9 C11 H11D . . 109.7
C10 C11 H11C . . 109.7
C10 C11 H11D . . 109.7
H11C C11 H11D . . 108.2
N8 C12 H12A . . 109.0
N8 C12 H12B . . 109.0
H12A C12 H12B . . 107.8
C13 C12 N8 . . 113.0(4)
C13 C12 H12A . . 109.0
C13 C12 H12B . . 109.0
N10 C13 C12 . . 110.8(4)
N10 C13 H13A . . 109.5
N10 C13 H13B . . 109.5
C12 C13 H13A . . 109.5
C12 C13 H13B . . 109.5
H13A C13 H13B . . 108.1
N8 C14 H14A . . 109.6
N8 C14 H14B . . 109.6
H14A C14 H14B . . 108.1
C15 C14 N8 . . 110.1(4)
C15 C14 H14A . . 109.6
C15 C14 H14B . . 109.6
N11 C15 C14 . . 108.2(4)
N11 C15 H15A . . 110.1
N11 C15 H15B . . 110.1
C14 C15 H15A . . 110.1
C14 C15 H15B . . 110.1
H15A C15 H15B . . 108.4
N13 C16 Fe2 . . 177.2(3)
N14 C17 Fe2 . . 177.7(3)
N15 C18 Fe2 . . 178.3(3)
N16 C19 Fe2 . . 175.7(3)
N17 C20 Fe2 . . 176.2(3)

loop_
_geom_bond_atom_site_label_1
_geom_bond_atom_site_label_2
_geom_bond_site_symmetry_2
_geom_bond_distance
Cu1 N1 . 1.932(3)
Cu1 N8 . 2.047(3)
Cu1 N9 . 2.066(5)
Cu1 N10 . 2.071(3)
Cu1 N11 . 2.105(4)
Cu2 N2 . 1.947(3)
Cu2 N3 . 2.048(2)
Cu2 N4 . 2.064(3)
Cu2 N5 . 2.047(3)
Cu2 N6 . 2.103(3)
Fe1 C1 . 1.895(4)
Fe1 C1 2_755 1.895(4)
Fe1 C2 2_755 1.886(3)
Fe1 C2 . 1.886(3)
Fe1 C9 . 1.912(4)
Fe1 C9 2_755 1.912(4)
Fe2 N12 . 1.657(3)
Fe2 C16 . 1.941(4)
Fe2 C17 . 1.934(4)
Fe2 C18 . 1.941(4)
Fe2 C19 . 1.938(4)
Fe2 C20 . 1.933(4)
O1 N12 . 1.141(4)
N1 C1 . 1.143(5)
N2 C2 . 1.148(4)
N3 C3 . 1.486(4)
N3 C5 . 1.482(4)
N3 C7 . 1.484(4)
N4 H4A . 0.9201
N4 H4B . 0.9194
N4 C4 . 1.473(4)
N5 H5A . 0.9190
N5 H5B . 0.9201
N5 C6 . 1.475(5)
N6 H6A . 0.9211
N6 H6B . 0.9194
N6 C8 . 1.472(5)
N7A C9 . 1.221(8)
N7B C9 . 1.165(9)
N8 C10 . 1.436(5)
N8 C12 . 1.484(6)
N8 C14 . 1.496(5)
N9 H9A . 0.9191
N9 H9B . 0.9194
N9 C11 . 1.456(7)
N10 H10A . 0.9201
N10 H10B . 0.9207
N10 C13 . 1.448(5)
N11 H11A . 0.9196
N11 H11B . 0.9194
N11 C15 . 1.468(6)
N13 C16 . 1.142(4)
N14 C17 . 1.152(5)
N15 C18 . 1.149(4)
N16 C19 . 1.149(4)
N17 C20 . 1.148(4)
C3 H3A . 0.9900
C3 H3B . 0.9900
C3 C4 . 1.511(4)
C4 H4C . 0.9900
C4 H4D . 0.9900
C5 H5C . 0.9900
C5 H5D . 0.9900
C5 C6 . 1.523(5)
C6 H6C . 0.9900
C6 H6D . 0.9900
C7 H7A . 0.9900
C7 H7B . 0.9900
C7 C8 . 1.498(5)
C8 H8A . 0.9900
C8 H8B . 0.9900
C10 H10C . 0.9900
C10 H10D . 0.9900
C10 C11 . 1.464(7)
C11 H11C . 0.9900
C11 H11D . 0.9900
C12 H12A . 0.9900
C12 H12B . 0.9900
C12 C13 . 1.456(7)
C13 H13A . 0.9900
C13 H13B . 0.9900
C14 H14A . 0.9900
C14 H14B . 0.9900
C14 C15 . 1.484(7)
C15 H15A . 0.9900
C15 H15B . 0.9900

loop_
_geom_hbond_atom_site_label_D
_geom_hbond_atom_site_label_H
_geom_hbond_atom_site_label_A
_geom_hbond_site_symmetry_A
_geom_hbond_distance_DH
_geom_hbond_distance_HA
_geom_hbond_distance_DA
_geom_hbond_angle_DHA
N4 H4A N15 2_766 0.92 2.20 3.020(4) 149
N4 H4B N16 1_554 0.92 2.37 3.248(4) 159
N5 H5A N7A 2_655 0.92 2.09 2.979(9) 162
N5 H5A N7B 2_655 0.92 2.41 3.267(9) 154
N6 H6A N17 1_554 0.92 2.43 3.242(5) 147
N10 H10A N17 2_656 0.92 2.29 3.060(5) 141
N10 H10B N16 2_756 0.92 2.27 3.151(5) 160

loop_
_geom_torsion_atom_site_label_1
_geom_torsion_atom_site_label_2
_geom_torsion_atom_site_label_3
_geom_torsion_atom_site_label_4
_geom_torsion_site_symmetry_1
_geom_torsion
Cu1 N8 C10 C11 . 34.4(5)
Cu1 N8 C12 C13 . 36.7(4)
Cu1 N8 C14 C15 . 37.6(4)
Cu1 N9 C11 C10 . 37.7(6)
Cu1 N10 C13 C12 . 30.9(4)
Cu1 N11 C15 C14 . 40.9(4)
Cu2 N3 C3 C4 . 41.0(3)
Cu2 N3 C5 C6 . 32.9(4)
Cu2 N3 C7 C8 . 37.1(3)
Cu2 N4 C4 C3 . 36.1(3)
Cu2 N5 C6 C5 . 43.9(3)
Cu2 N6 C8 C7 . 41.1(3)
N1 Cu1 N9 C11 . 167.2(5)
N1 Cu1 N10 C13 . 170.8(3)
N1 Cu1 N11 C15 . 161.8(3)
N2 Cu2 N4 C4 . 173.0(2)
N2 Cu2 N5 C6 . 154.9(3)
N2 Cu2 N6 C8 . 163.0(2)
N3 Cu2 N4 C4 . -11.3(2)
N3 Cu2 N5 C6 . -20.9(2)
N3 Cu2 N6 C8 . -17.0(2)
N3 C3 C4 N4 . -52.2(3)
N3 C5 C6 N5 . -51.7(4)
N3 C7 C8 N6 . -53.4(4)
N4 Cu2 N2 C2 . 121.7(13)
N4 Cu2 N3 C3 . -16.2(2)
N4 Cu2 N3 C5 . -136.0(2)
N4 Cu2 N3 C7 . 103.6(2)
N4 Cu2 N5 C6 . 57.9(3)
N4 Cu2 N6 C8 . -98.5(2)
N5 Cu2 N2 C2 . -6.9(13)
N5 Cu2 N3 C3 . 113.0(2)
N5 Cu2 N3 C5 . -6.8(2)
N5 Cu2 N3 C7 . -127.3(2)
N5 Cu2 N4 C4 . -90.1(2)
N5 Cu2 N6 C8 . 64.1(2)
N6 Cu2 N2 C2 . -123.8(13)
N6 Cu2 N3 C3 . -130.4(2)
N6 Cu2 N3 C5 . 109.8(2)
N6 Cu2 N3 C7 . -10.7(2)
N6 Cu2 N4 C4 . 70.0(2)
N6 Cu2 N5 C6 . -101.8(2)
N8 Cu1 N9 C11 . -15.1(4)
N8 Cu1 N10 C13 . -8.5(3)
N8 Cu1 N11 C15 . -16.3(3)
N8 C10 C11 N9 . -48.8(7)
N8 C12 C13 N10 . -46.3(5)
N8 C14 C15 N11 . -52.9(5)
N9 Cu1 N1 C1 . 101.8(15)
N9 Cu1 N8 C10 . -10.3(4)
N9 Cu1 N8 C12 . 110.2(3)
N9 Cu1 N8 C14 . -134.6(3)
N9 Cu1 N10 C13 . -86.0(3)
N9 Cu1 N11 C15 . 60.8(4)
N10 Cu1 N1 C1 . -133.0(15)
N10 Cu1 N8 C10 . -135.1(3)
N10 Cu1 N8 C12 . -14.6(3)
N10 Cu1 N8 C14 . 100.6(3)
N10 Cu1 N9 C11 . 63.2(5)
N10 Cu1 N11 C15 . -97.6(3)
N11 Cu1 N1 C1 . -21.0(15)
N11 Cu1 N8 C10 . 113.0(3)
N11 Cu1 N8 C12 . -126.5(3)
N11 Cu1 N8 C14 . -11.3(3)
N11 Cu1 N9 C11 . -92.4(5)
N11 Cu1 N10 C13 . 71.9(3)
C1 Fe1 C9 N7A 2_755 -113.6(14)
C1 Fe1 C9 N7A . 66.4(14)
C1 Fe1 C9 N7B . -134.4(13)
C1 Fe1 C9 N7B 2_755 45.6(13)
C2 Fe1 C9 N7A . -23.9(14)
C2 Fe1 C9 N7A 2_755 156.1(14)
C2 Fe1 C9 N7B 2_755 -44.6(13)
C2 Fe1 C9 N7B . 135.4(13)
C3 N3 C5 C6 . -84.1(3)
C3 N3 C7 C8 . 153.8(3)
C5 N3 C3 C4 . 159.2(3)
C5 N3 C7 C8 . -81.8(3)
C7 N3 C3 C4 . -76.4(3)
C7 N3 C5 C6 . 151.3(3)
C10 N8 C12 C13 . 156.0(4)
C10 N8 C14 C15 . -84.3(4)
C12 N8 C10 C11 . -83.0(5)
C12 N8 C14 C15 . 152.2(4)
C14 N8 C10 C11 . 155.7(5)
C14 N8 C12 C13 . -79.2(4)
